data_7704143
loop_
_publ_author_name
'\'Angel-Jij\'on, Carlos'
'Rend\'on-Nava, David'
'Vazques-P\'erez, Jose M'
'\'Alvarez-Hern\'andez, Alejandro'
'Mendoza-Espinosa, Daniel'
'Salazar-Pereda, Ver\'onica'

_publ_section_title
;
 NHC-Au(i) complexes bearing trispyrazolyl borate (Tp) ligands: efficient
 platforms for bimetallic species.
;
_journal_issue 19
_journal_name_full 'Dalton transactions (Cambridge, England : 2003)'
_journal_page_first 6199
_journal_page_last 6204
_journal_paper_doi 10.1039/d0dt00908c
_journal_volume 49
_journal_year 2020
_chemical_formula_moiety 'C42 H58 Au B N8'
_chemical_formula_sum 'C42 H59 Au B N8'
_chemical_formula_weight 883.74
_space_group_crystal_system triclinic
_space_group_IT_number 2
_space_group_name_Hall '-P 1'
_space_group_name_H-M_alt 'P -1'
_atom_sites_solution_hydrogens geom
_audit_creation_date 2018-02-01
_audit_creation_method
;
Olex2 1.2
(compiled 2017.08.10 svn.r3458 for OlexSys, GUI svn.r5381)
;
_audit_update_record
;
2018-10-29 deposited with the CCDC.	2020-04-16 downloaded from the CCDC.
;
_cell_angle_alpha 97.609(3)
_cell_angle_beta 102.029(3)
_cell_angle_gamma 93.076(3)
_cell_formula_units_Z 2
_cell_length_a 10.6045(4)
_cell_length_b 11.9711(4)
_cell_length_c 20.2522(8)
_cell_measurement_reflns_used 10448
_cell_measurement_temperature 293(2)
_cell_measurement_theta_max 23.1430
_cell_measurement_theta_min 3.5950
_cell_volume 2483.60(16)
_computing_cell_refinement
;
CrysAlisPro, Agilent Technologies,
Version 1.171.37.35 (release 13-08-2014 CrysAlis171 .NET)
(compiled Aug 13 2014,18:06:01)
;
_computing_data_collection
;
CrysAlisPro, Agilent Technologies,
Version 1.171.37.35 (release 13-08-2014 CrysAlis171 .NET)
(compiled Aug 13 2014,18:06:01)
;
_computing_data_reduction
;
CrysAlisPro, Agilent Technologies,
Version 1.171.37.35 (release 13-08-2014 CrysAlis171 .NET)
(compiled Aug 13 2014,18:06:01)
;
_computing_molecular_graphics 'Olex2 (Dolomanov et al., 2009)'
_computing_publication_material 'Olex2 (Dolomanov et al., 2009)'
_computing_structure_refinement 'ShelXL (Sheldrick, 2015)'
_computing_structure_solution 'ShelXT (Sheldrick, 2015)'
_diffrn_ambient_temperature 293(2)
_diffrn_detector 'CCD plate'
_diffrn_detector_area_resol_mean 10.3659
_diffrn_detector_type Atlas
_diffrn_measured_fraction_theta_full 0.998
_diffrn_measured_fraction_theta_max 0.899
_diffrn_measurement_details
;
#__ type_ start__ end____ width___ exp.time_
  1 omega  -25.00   31.00   1.0000   37.5000
omega____ theta____ kappa____ phi______ frames
    -       -9.9610  -99.0000  150.0000 56

#__ type_ start__ end____ width___ exp.time_
  2 omega  -13.00   86.00   1.0000   37.5000
omega____ theta____ kappa____ phi______ frames
    -       11.4454   37.0000   60.0000 99

#__ type_ start__ end____ width___ exp.time_
  3 omega  -25.00   52.00   1.0000   37.5000
omega____ theta____ kappa____ phi______ frames
    -       11.4454  -99.0000  150.0000 77

#__ type_ start__ end____ width___ exp.time_
  4 omega  -61.00   40.00   1.0000   37.5000
omega____ theta____ kappa____ phi______ frames
    -       11.4454  -57.0000 -120.0000 101

#__ type_ start__ end____ width___ exp.time_
  5 omega  -61.00   40.00   1.0000   37.5000
omega____ theta____ kappa____ phi______ frames
    -       11.4454  -57.0000  -90.0000 101

#__ type_ start__ end____ width___ exp.time_
  6 omega  -59.00   -9.00   1.0000   37.5000
omega____ theta____ kappa____ phi______ frames
    -       -9.9610  114.0000  158.0000 50

#__ type_ start__ end____ width___ exp.time_
  7 omega  -13.00   86.00   1.0000   37.5000
omega____ theta____ kappa____ phi______ frames
    -       11.4454   37.0000 -150.0000 99

#__ type_ start__ end____ width___ exp.time_
  8 omega  -21.00   88.00   1.0000   37.5000
omega____ theta____ kappa____ phi______ frames
    -       11.4454   77.0000  -90.0000 109

#__ type_ start__ end____ width___ exp.time_
  9 omega  -25.00   52.00   1.0000   37.5000
omega____ theta____ kappa____ phi______ frames
    -       11.4454  -99.0000   60.0000 77
;
_diffrn_measurement_device 'four-circle diffractometer'
_diffrn_measurement_device_type 'Xcalibur, Atlas, Gemini'
_diffrn_measurement_method '\w scans'
_diffrn_orient_matrix_UB_11 -0.0667891000
_diffrn_orient_matrix_UB_12 -0.0146639000
_diffrn_orient_matrix_UB_13 -0.0141067000
_diffrn_orient_matrix_UB_21 -0.0137521000
_diffrn_orient_matrix_UB_22 0.0143169000
_diffrn_orient_matrix_UB_23 0.0327372000
_diffrn_orient_matrix_UB_31 -0.0077580000
_diffrn_orient_matrix_UB_32 0.0563793000
_diffrn_orient_matrix_UB_33 -0.0063182000
_diffrn_radiation_monochromator graphite
_diffrn_radiation_probe x-ray
_diffrn_radiation_type MoK\a
_diffrn_radiation_wavelength 0.71073
_diffrn_reflns_av_R_equivalents 0.0757
_diffrn_reflns_av_unetI/netI 0.0851
_diffrn_reflns_Laue_measured_fraction_full 0.998
_diffrn_reflns_Laue_measured_fraction_max 0.899
_diffrn_reflns_limit_h_max 14
_diffrn_reflns_limit_h_min -13
_diffrn_reflns_limit_k_max 15
_diffrn_reflns_limit_k_min -16
_diffrn_reflns_limit_l_max 25
_diffrn_reflns_limit_l_min -27
_diffrn_reflns_number 56017
_diffrn_reflns_point_group_measured_fraction_full 0.998
_diffrn_reflns_point_group_measured_fraction_max 0.899
_diffrn_reflns_theta_full 25.242
_diffrn_reflns_theta_max 29.725
_diffrn_reflns_theta_min 2.985
_diffrn_source 'Enhance (Mo) X-ray Source'
_exptl_absorpt_coefficient_mu 2.994
_exptl_absorpt_correction_T_max 1.00000
_exptl_absorpt_correction_T_min 0.69601
_exptl_absorpt_correction_type multi-scan
_exptl_absorpt_process_details
;
CrysAlisPro, Agilent Technologies,
Version 1.171.37.35 (release 13-08-2014 CrysAlis171 .NET)
(compiled Aug 13 2014,18:06:01)
Empirical absorption correction using spherical harmonics,
 implemented in SCALE3 ABSPACK scaling algorithm.
;
_exptl_crystal_colour Colorless
_exptl_crystal_density_diffrn 1.182
_exptl_crystal_F_000 902
_exptl_crystal_size_max 0.11
_exptl_crystal_size_mid 0.08
_exptl_crystal_size_min 0.06
_platon_squeeze_details
;
TITL dme-20_a.res in P-1
CELL   10.6045   11.9711   20.2522     97.61    102.03     93.08
SPGR P-1
# Solvent Accessible Volume =       519
# Electrons Found in S.A.V. =       144
# Note: Atoms in Void are Labelled as Cxxx and Qxxx for all Others
C101 0.711 0.322 0.105 !       2.79 eA-3
C102 0.630 0.350 0.127 !       2.65 eA-3
C103 0.696 0.513 0.093 !       2.60 eA-3
C104 0.775 0.402 0.081 !       2.43 eA-3
C105 0.897 0.493 0.501 !       2.26 eA-3
C106 0.749 0.477 0.111 !       2.07 eA-3
C107 0.605 0.451 0.126 !       2.06 eA-3
C108 0.975 0.396 0.473 !       2.05 eA-3
C109 0.635 0.402 0.155 !       2.04 eA-3
C110 0.646 0.455 0.156 !       2.04 eA-3
C111 0.620 0.492 0.094 !       1.99 eA-3
C112 0.993 0.439 0.451 !       1.95 eA-3
C113 0.906 0.477 0.455 !       1.79 eA-3
Q114 0.339 0.297 0.235 !       1.69 eA-3
C115 0.996 0.468 0.475 !       1.61 eA-3
Q116 0.381 0.143 0.174 !       1.52 eA-3
Q117 0.401 0.109 0.233 !       1.47 eA-3
C118 0.686 0.445 0.045 !       1.47 eA-3
Q119 0.407 0.238 0.191 !       1.39 eA-3
Q120 0.441 0.245 0.250 !       1.32 eA-3
Q121 0.348 0.232 0.230 !       1.31 eA-3
Q122 0.255 0.268 0.202 !       1.30 eA-3
C123 0.738 0.368 0.034 !       1.29 eA-3
Q124 0.282 0.237 0.267 !       1.29 eA-3
Q125 0.379 0.252 0.280 !       1.29 eA-3
Q126 0.224 0.138 0.220 !       1.27 eA-3
Q127 0.345 0.298 0.198 !       1.21 eA-3
Q128 0.315 0.174 0.283 !       1.21 eA-3
C129 0.920 0.563 0.453 !       1.20 eA-3
C130 0.547 0.447 0.063 !       1.16 eA-3
C131 0.705 0.371 0.154 !       1.15 eA-3
Q132 0.345 0.092 0.214 !       1.14 eA-3
Q133 0.373 0.191 0.217 !       1.11 eA-3
Q134 0.320 0.144 0.207 !       1.09 eA-3
C135 0.091 0.372 0.489 !       1.08 eA-3
C136 0.602 0.431 0.029 !       1.07 eA-3
C137 0.846 0.591 0.467 !       1.07 eA-3
Q138 0.287 0.090 0.236 !       1.06 eA-3
C139 0.069 0.473 0.426 !       1.05 eA-3
Q140 0.682 0.956 0.109 !       1.05 eA-3
C141 0.821 0.517 0.452 !       1.05 eA-3
Q142 0.254 0.185 0.169 !       1.04 eA-3
Q143 0.964 0.440 0.393 !       1.04 eA-3
Q144 0.444 0.343 0.252 !       1.03 eA-3
Q145 0.346 0.343 0.190 !       1.03 eA-3
Q146 0.343 0.246 0.328 !       1.02 eA-3
Q147 0.962 0.258 0.000 !       0.97 eA-3
C148 0.687 0.592 0.091 !       0.97 eA-3
Q149 0.057 0.546 0.330 !       0.96 eA-3
Q150 0.254 0.158 0.247 !       0.96 eA-3
Q151 0.465 0.172 0.235 !       0.96 eA-3
Q152 0.376 0.044 0.170 !       0.95 eA-3
Q153 0.188 0.108 0.155 !       0.94 eA-3
Q154 0.320 0.223 0.199 !       0.94 eA-3
C155 0.867 0.606 0.108 !       0.93 eA-3
Q156 0.092 0.345 0.388 !       0.92 eA-3
Q157 0.666 0.545 0.189 !       0.92 eA-3
Q158 0.108 0.641 0.484 !       0.92 eA-3
Q159 0.221 0.091 0.263 !       0.91 eA-3
C160 0.601 0.562 0.093 !       0.90 eA-3
C161 0.713 0.498 0.206 !       0.88 eA-3
Q162 0.220 0.047 0.189 !       0.88 eA-3
Q163 0.779 0.376 0.438 !       0.88 eA-3
Q164 0.035 0.781 0.249 !       0.87 eA-3
C165 0.837 0.315 0.079 !       0.87 eA-3
Q166 0.991 0.421 0.324 !       0.86 eA-3
Q167 0.377 0.172 0.124 !       0.86 eA-3
Q168 0.339 0.222 0.157 !       0.86 eA-3
Q169 0.131 0.142 0.186 !       0.86 eA-3
Q170 0.349 0.358 0.237 !       0.86 eA-3
Q171 0.964 0.545 0.031 !       0.85 eA-3
Q172 0.491 0.236 0.173 !       0.84 eA-3
Q173 0.694 0.231 0.436 !       0.83 eA-3
Q174 0.657 0.228 0.066 !       0.82 eA-3
Q175 0.465 0.358 0.347 !       0.82 eA-3
Q176 0.500 0.279 0.219 !       0.82 eA-3
Q177 0.499 0.954 0.033 !       0.82 eA-3
C178 0.906 0.389 0.093 !       0.81 eA-3
Q179 0.887 0.250 0.064 !       0.80 eA-3
Q180 0.460 0.378 0.172 !       0.79 eA-3
C181 0.997 0.246 0.486 !       0.79 eA-3
Q182 0.178 0.076 0.219 !       0.79 eA-3
Q183 0.718 0.558 0.045 !       0.78 eA-3
Q184 0.157 0.622 0.030 !       0.78 eA-3
Q185 0.964 0.641 0.108 !       0.78 eA-3
Q186 0.276 0.909 0.141 !       0.78 eA-3
Q187 0.996 0.520 0.404 !       0.78 eA-3
Q188 1.006 0.046 0.013 !       0.77 eA-3
Q189 0.304 0.199 0.079 !       0.77 eA-3
Q190 0.652 0.662 0.406 !       0.77 eA-3
Q191 0.241 0.842 0.158 !       0.76 eA-3
Q192 0.873 0.174 0.033 !       0.76 eA-3
Q193 0.289 0.657 0.266 !       0.76 eA-3
Q194 0.593 0.266 0.297 !       0.76 eA-3
C195 0.658 0.350 0.017 !       0.76 eA-3
Q196 0.316 0.452-0.002 !       0.76 eA-3
Q197 0.399 0.268 0.019 !       0.76 eA-3
Q198 0.436 0.312 0.186 !       0.75 eA-3
Q199 0.155 0.410 0.437 !       0.75 eA-3
;
_refine_diff_density_max 0.945
_refine_diff_density_min -1.465
_refine_diff_density_rms 0.111
_refine_ls_extinction_method none
_refine_ls_goodness_of_fit_ref 1.008
_refine_ls_hydrogen_treatment constr
_refine_ls_matrix_type full
_refine_ls_number_parameters 483
_refine_ls_number_reflns 12705
_refine_ls_number_restraints 0
_refine_ls_restrained_S_all 1.008
_refine_ls_R_factor_all 0.0938
_refine_ls_R_factor_gt 0.0409
_refine_ls_shift/su_max 0.002
_refine_ls_shift/su_mean 0.000
_refine_ls_structure_factor_coef Fsqd
_refine_ls_weighting_details 'w=1/[\s^2^(Fo^2^)+(0.0341P)^2^] where P=(Fo^2^+2Fc^2^)/3'
_refine_ls_weighting_scheme calc
_refine_ls_wR_factor_gt 0.0728
_refine_ls_wR_factor_ref 0.0887
_reflns_Friedel_coverage 0.000
_reflns_number_gt 8115
_reflns_number_total 12705
_reflns_threshold_expression 'I > 2\s(I)'
_cod_data_source_file d0dt00908c2.cif
_cod_data_source_block dme-20
_cod_depositor_comments 'Adding full bibliography for 7704142--7704144.cif.'
_cod_database_code 7704143
_shelxl_version_number 2014/6
_chemical_oxdiff_formula 'C12 H26 N5 Au'
_shelx_space_group_comment
;
The symmetry employed for this shelxl refinement is uniquely defined
by the following loop, which should always be used as a source of
symmetry information in preference to the above space-group names.
They are only intended as comments.
;
_reflns_odcompleteness_completeness 99.84
_reflns_odcompleteness_iscentric 1
_reflns_odcompleteness_theta 26.32
_olex2_refinement_description
;
1. Fixed Uiso
 At 1.2 times of:
  All B(H) groups, All C(H) groups
 At 1.5 times of:
  All C(H,H,H) groups
2.a Ternary CH refined with riding coordinates:
 C13(H13), C10(H10), B1(H1), C22(H22), C25(H25)
2.b Aromatic/amide H refined with riding coordinates:
 C2(H2), C3(H3), C29(H29), C39(H39), C20(H20), C19(H19), C6(H6), C18(H18),
 C8(H8), C7(H7), C34(H34)
2.c Idealised Me refined as rotating group:
 C31(H31A,H31B,H31C), C32(H32A,H32B,H32C), C37(H37A,H37B,H37C), C41(H41A,H41B,
 H41C), C42(H42A,H42B,H42C), C15(H15A,H15B,H15C), C27(H27A,H27B,H27C), C11(H11A,
 H11B,H11C), C14(H14A,H14B,H14C), C24(H24A,H24B,H24C), C23(H23A,H23B,H23C),
 C26(H26A,H26B,H26C), C36(H36A,H36B,H36C), C12(H12A,H12B,H12C)
;
_platon_squeeze_void_probe_radius 1.20
_olex2_submission_special_instructions 'No special instructions were received'

loop_
_space_group_symop_operation_xyz
'x, y, z'
'-x, -y, -z'

loop_
_atom_site_label
_atom_site_type_symbol
_atom_site_fract_x
_atom_site_fract_y
_atom_site_fract_z
_atom_site_U_iso_or_equiv
_atom_site_adp_type
_atom_site_occupancy
_atom_site_site_symmetry_order
_atom_site_calc_flag
_atom_site_refinement_flags_posn
_atom_site_refinement_flags_adp
_atom_site_refinement_flags_occupancy
_atom_site_disorder_assembly
_atom_site_disorder_group
Au01 Au 0.66285(2) 0.80667(2) 0.77675(2) 0.04216(7) Uani 1 1 d . . . . .
N3 N 0.7110(3) 0.6792(3) 0.83293(18) 0.0463(9) Uani 1 1 d . . . . .
N1 N 0.5760(3) 0.9649(3) 0.67193(17) 0.0385(8) Uani 1 1 d . . . . .
N2 N 0.6719(3) 1.0511(2) 0.77105(17) 0.0372(8) Uani 1 1 d . . . . .
N5 N 0.5669(3) 0.4645(3) 0.70447(18) 0.0450(9) Uani 1 1 d . . . . .
N4 N 0.7281(4) 0.5702(3) 0.80846(18) 0.0490(9) Uani 1 1 d . . . . .
C1 C 0.6309(4) 0.9470(3) 0.7352(2) 0.0376(9) Uani 1 1 d . . . . .
N6 N 0.5212(4) 0.3883(3) 0.7405(2) 0.0566(10) Uani 1 1 d . . . . .
N7 N 0.8089(4) 0.4639(3) 0.7109(2) 0.0524(10) Uani 1 1 d . . . . .
N8 N 0.7890(4) 0.3537(3) 0.6797(2) 0.0537(10) Uani 1 1 d . . . . .
C0AA C 0.7334(4) 1.0739(3) 0.8420(2) 0.0411(10) Uani 1 1 d . . . . .
C2 C 0.5822(4) 1.0794(3) 0.6679(2) 0.0465(11) Uani 1 1 d . . . . .
H2 H 0.5502 1.1127 0.6296 0.056 Uiso 1 1 calc R . . . .
C16 C 0.5150(4) 0.8831(3) 0.6137(2) 0.0424(10) Uani 1 1 d . . . . .
C3 C 0.6420(4) 1.1328(3) 0.7287(2) 0.0475(11) Uani 1 1 d . . . . .
H3 H 0.6607 1.2106 0.7408 0.057 Uiso 1 1 calc R . . . .
C28 C 0.7475(5) 0.6921(4) 0.9013(2) 0.0557(12) Uani 1 1 d . . . . .
C38 C 0.4816(5) 0.4675(4) 0.6453(2) 0.0569(12) Uani 1 1 d . . . . .
C5 C 0.6581(5) 1.0991(4) 0.8891(2) 0.0529(12) Uani 1 1 d . . . . .
C21 C 0.5862(5) 0.8525(4) 0.5647(2) 0.0532(12) Uani 1 1 d . . . . .
C17 C 0.3850(4) 0.8478(4) 0.6062(2) 0.0540(12) Uani 1 1 d . . . . .
C30 C 0.7761(5) 0.5175(4) 0.8618(3) 0.0596(13) Uani 1 1 d . . . . .
C9 C 0.8679(4) 1.0733(4) 0.8608(2) 0.0530(12) Uani 1 1 d . . . . .
C35 C 0.9044(5) 0.3253(4) 0.6704(3) 0.0629(13) Uani 1 1 d . . . . .
C31 C 0.7397(6) 0.8027(4) 0.9442(3) 0.0800(17) Uani 1 1 d . . . . .
H31A H 0.7932 0.8606 0.9322 0.120 Uiso 1 1 calc GR . . . .
H31B H 0.7693 0.7960 0.9915 0.120 Uiso 1 1 calc GR . . . .
H31C H 0.6517 0.8221 0.9362 0.120 Uiso 1 1 calc GR . . . .
C13 C 0.9513(5) 1.0465(4) 0.8091(3) 0.0658(14) Uani 1 1 d . . . . .
H13 H 0.8943 1.0350 0.7635 0.079 Uiso 1 1 calc R . . . .
C40 C 0.4075(5) 0.3459(4) 0.7022(3) 0.0575(12) Uani 1 1 d . . . . .
C10 C 0.5126(5) 1.0991(4) 0.8694(3) 0.0677(14) Uani 1 1 d . . . . .
H10 H 0.4888 1.0976 0.8199 0.081 Uiso 1 1 calc R . . . .
C29 C 0.7885(5) 0.5927(4) 0.9211(3) 0.0706(15) Uani 1 1 d . . . . .
H29 H 0.8185 0.5787 0.9655 0.085 Uiso 1 1 calc R . . . .
C39 C 0.3794(5) 0.3923(4) 0.6433(3) 0.0642(14) Uani 1 1 d . . . . .
H39 H 0.3053 0.3758 0.6088 0.077 Uiso 1 1 calc R . . . .
C20 C 0.5201(6) 0.7843(4) 0.5046(2) 0.0639(14) Uani 1 1 d . . . . .
H20 H 0.5639 0.7619 0.4704 0.077 Uiso 1 1 calc R . . . .
B1 B 0.6988(5) 0.5317(4) 0.7298(3) 0.0502(13) Uani 1 1 d . . . . .
H1 H 0.6969 0.5996 0.7075 0.060 Uiso 1 1 calc R . . . .
C19 C 0.3904(6) 0.7499(4) 0.4954(3) 0.0701(15) Uani 1 1 d . . . . .
H19 H 0.3474 0.7060 0.4548 0.084 Uiso 1 1 calc R . . . .
C6 C 0.7223(6) 1.1233(4) 0.9575(3) 0.0687(14) Uani 1 1 d . . . . .
H6 H 0.6749 1.1405 0.9908 0.082 Uiso 1 1 calc R . . . .
C32 C 0.8057(7) 0.3960(4) 0.8541(3) 0.091(2) Uani 1 1 d . . . . .
H32A H 0.7266 0.3484 0.8373 0.137 Uiso 1 1 calc GR . . . .
H32B H 0.8480 0.3779 0.8977 0.137 Uiso 1 1 calc GR . . . .
H32C H 0.8614 0.3837 0.8225 0.137 Uiso 1 1 calc GR . . . .
C37 C 0.9172(6) 0.2101(4) 0.6355(3) 0.0816(17) Uani 1 1 d . . . . .
H37A H 0.9809 0.1739 0.6645 0.122 Uiso 1 1 calc GR . . . .
H37B H 0.9436 0.2161 0.5935 0.122 Uiso 1 1 calc GR . . . .
H37C H 0.8354 0.1661 0.6261 0.122 Uiso 1 1 calc GR . . . .
C22 C 0.7291(5) 0.8867(4) 0.5755(3) 0.0694(14) Uani 1 1 d . . . . .
H22 H 0.7490 0.9526 0.6113 0.083 Uiso 1 1 calc R . . . .
C41 C 0.5074(7) 0.5414(5) 0.5949(3) 0.096(2) Uani 1 1 d . . . . .
H41A H 0.5138 0.6193 0.6151 0.145 Uiso 1 1 calc GR . . . .
H41B H 0.4379 0.5282 0.5552 0.145 Uiso 1 1 calc GR . . . .
H41C H 0.5871 0.5243 0.5820 0.145 Uiso 1 1 calc GR . . . .
C18 C 0.3247(5) 0.7797(4) 0.5454(3) 0.0687(15) Uani 1 1 d . . . . .
H18 H 0.2380 0.7539 0.5388 0.082 Uiso 1 1 calc R . . . .
C25 C 0.3111(5) 0.8781(5) 0.6615(3) 0.0712(15) Uani 1 1 d . . . . .
H25 H 0.3657 0.9347 0.6967 0.085 Uiso 1 1 calc R . . . .
C8 C 0.9253(5) 1.0974(4) 0.9291(3) 0.0699(15) Uani 1 1 d . . . . .
H8 H 1.0145 1.0966 0.9431 0.084 Uiso 1 1 calc R . . . .
C7 C 0.8533(6) 1.1223(5) 0.9764(3) 0.0767(16) Uani 1 1 d . . . . .
H7 H 0.8939 1.1388 1.0223 0.092 Uiso 1 1 calc R . . . .
C34 C 0.9984(5) 0.4162(5) 0.6961(3) 0.0791(17) Uani 1 1 d . . . . .
H34 H 1.0863 0.4173 0.6963 0.095 Uiso 1 1 calc R . . . .
C33 C 0.9344(5) 0.5025(4) 0.7206(3) 0.0674(14) Uani 1 1 d . . . . .
C42 C 0.3254(5) 0.2594(5) 0.7255(4) 0.092(2) Uani 1 1 d . . . . .
H42A H 0.3782 0.2026 0.7428 0.138 Uiso 1 1 calc GR . . . .
H42B H 0.2582 0.2248 0.6877 0.138 Uiso 1 1 calc GR . . . .
H42C H 0.2872 0.2956 0.7609 0.138 Uiso 1 1 calc GR . . . .
C15 C 1.0189(6) 0.9370(5) 0.8185(4) 0.099(2) Uani 1 1 d . . . . .
H15A H 1.0854 0.9499 0.8595 0.148 Uiso 1 1 calc GR . . . .
H15B H 1.0567 0.9151 0.7801 0.148 Uiso 1 1 calc GR . . . .
H15C H 0.9566 0.8779 0.8217 0.148 Uiso 1 1 calc GR . . . .
C27 C 0.2869(7) 0.7742(6) 0.6942(4) 0.114(2) Uani 1 1 d . . . . .
H27A H 0.2285 0.7194 0.6616 0.171 Uiso 1 1 calc GR . . . .
H27B H 0.2496 0.7953 0.7329 0.171 Uiso 1 1 calc GR . . . .
H27C H 0.3673 0.7422 0.7088 0.171 Uiso 1 1 calc GR . . . .
C11 C 0.4447(7) 0.9929(6) 0.8859(4) 0.120(3) Uani 1 1 d . . . . .
H11A H 0.4695 0.9268 0.8610 0.180 Uiso 1 1 calc GR . . . .
H11B H 0.3527 0.9957 0.8730 0.180 Uiso 1 1 calc GR . . . .
H11C H 0.4695 0.9898 0.9339 0.180 Uiso 1 1 calc GR . . . .
C14 C 1.0521(6) 1.1451(5) 0.8120(4) 0.099(2) Uani 1 1 d . . . . .
H14A H 1.0089 1.2117 0.8029 0.148 Uiso 1 1 calc GR . . . .
H14B H 1.1022 1.1260 0.7783 0.148 Uiso 1 1 calc GR . . . .
H14C H 1.1083 1.1592 0.8565 0.148 Uiso 1 1 calc GR . . . .
C24 C 0.8049(6) 0.7937(7) 0.6024(5) 0.139(3) Uani 1 1 d . . . . .
H24A H 0.7934 0.7876 0.6476 0.209 Uiso 1 1 calc GR . . . .
H24B H 0.8950 0.8107 0.6037 0.209 Uiso 1 1 calc GR . . . .
H24C H 0.7747 0.7235 0.5731 0.209 Uiso 1 1 calc GR . . . .
C23 C 0.7688(7) 0.9217(6) 0.5132(4) 0.112(2) Uani 1 1 d . . . . .
H23A H 0.7555 0.8578 0.4778 0.168 Uiso 1 1 calc GR . . . .
H23B H 0.8586 0.9490 0.5248 0.168 Uiso 1 1 calc GR . . . .
H23C H 0.7175 0.9806 0.4976 0.168 Uiso 1 1 calc GR . . . .
C26 C 0.1853(6) 0.9290(6) 0.6352(4) 0.113(2) Uani 1 1 d . . . . .
H26A H 0.2032 0.9941 0.6146 0.169 Uiso 1 1 calc GR . . . .
H26B H 0.1446 0.9512 0.6725 0.169 Uiso 1 1 calc GR . . . .
H26C H 0.1285 0.8739 0.6020 0.169 Uiso 1 1 calc GR . . . .
C36 C 0.9838(6) 0.6207(5) 0.7520(4) 0.101(2) Uani 1 1 d . . . . .
H36A H 0.9326 0.6728 0.7283 0.152 Uiso 1 1 calc GR . . . .
H36B H 1.0724 0.6337 0.7489 0.152 Uiso 1 1 calc GR . . . .
H36C H 0.9782 0.6318 0.7991 0.152 Uiso 1 1 calc GR . . . .
C12 C 0.4640(7) 1.2065(6) 0.9025(4) 0.120(3) Uani 1 1 d . . . . .
H12A H 0.4851 1.2101 0.9513 0.179 Uiso 1 1 calc GR . . . .
H12B H 0.3719 1.2048 0.8870 0.179 Uiso 1 1 calc GR . . . .
H12C H 0.5046 1.2717 0.8900 0.179 Uiso 1 1 calc GR . . . .

loop_
_atom_site_aniso_label
_atom_site_aniso_U_11
_atom_site_aniso_U_22
_atom_site_aniso_U_33
_atom_site_aniso_U_23
_atom_site_aniso_U_13
_atom_site_aniso_U_12
Au01 0.04835(11) 0.03573(9) 0.04062(11) 0.00839(7) 0.00495(7) -0.00041(6)
N3 0.055(2) 0.0375(19) 0.044(2) 0.0112(16) 0.0040(18) -0.0005(16)
N1 0.0402(19) 0.0412(18) 0.033(2) 0.0085(15) 0.0059(15) -0.0022(14)
N2 0.0400(19) 0.0329(17) 0.038(2) 0.0030(14) 0.0073(15) 0.0015(14)
N5 0.050(2) 0.0375(18) 0.047(2) 0.0092(16) 0.0078(18) 0.0069(15)
N4 0.064(2) 0.0316(18) 0.048(2) 0.0096(16) 0.0015(18) 0.0037(16)
C1 0.039(2) 0.037(2) 0.040(2) 0.0087(18) 0.0131(19) 0.0029(17)
N6 0.055(3) 0.049(2) 0.066(3) 0.0178(19) 0.006(2) 0.0030(18)
N7 0.056(3) 0.041(2) 0.059(3) 0.0087(17) 0.0096(19) 0.0010(17)
N8 0.061(3) 0.042(2) 0.055(2) 0.0047(17) 0.007(2) 0.0025(18)
C0AA 0.048(3) 0.035(2) 0.037(2) 0.0046(18) 0.002(2) -0.0010(18)
C2 0.053(3) 0.041(2) 0.045(3) 0.017(2) 0.002(2) 0.0044(19)
C16 0.047(3) 0.039(2) 0.038(2) 0.0070(18) 0.004(2) -0.0007(18)
C3 0.056(3) 0.035(2) 0.049(3) 0.011(2) 0.004(2) -0.0011(19)
C28 0.078(3) 0.047(3) 0.039(3) 0.010(2) 0.003(2) -0.004(2)
C38 0.068(3) 0.055(3) 0.041(3) 0.005(2) -0.001(2) 0.010(2)
C5 0.064(3) 0.048(3) 0.044(3) 0.002(2) 0.009(2) 0.009(2)
C21 0.063(3) 0.051(3) 0.044(3) 0.007(2) 0.011(2) 0.002(2)
C17 0.051(3) 0.060(3) 0.046(3) 0.008(2) 0.004(2) -0.006(2)
C30 0.078(4) 0.043(3) 0.053(3) 0.018(2) -0.005(3) 0.004(2)
C9 0.052(3) 0.051(3) 0.048(3) 0.004(2) -0.001(2) -0.008(2)
C35 0.064(4) 0.056(3) 0.070(4) 0.008(3) 0.015(3) 0.013(3)
C31 0.118(5) 0.069(3) 0.044(3) 0.000(3) 0.003(3) 0.008(3)
C13 0.049(3) 0.091(4) 0.055(3) 0.013(3) 0.006(2) -0.005(3)
C40 0.049(3) 0.053(3) 0.071(4) 0.009(2) 0.010(3) 0.010(2)
C10 0.059(3) 0.093(4) 0.055(3) 0.011(3) 0.018(3) 0.020(3)
C29 0.097(4) 0.058(3) 0.049(3) 0.018(3) -0.007(3) 0.002(3)
C39 0.056(3) 0.067(3) 0.059(3) 0.002(3) -0.006(3) 0.001(2)
C20 0.090(4) 0.063(3) 0.038(3) 0.003(2) 0.012(3) 0.014(3)
B1 0.061(4) 0.039(3) 0.047(3) 0.012(2) 0.002(3) 0.000(2)
C19 0.091(4) 0.061(3) 0.045(3) -0.003(2) -0.007(3) 0.000(3)
C6 0.088(4) 0.072(3) 0.044(3) -0.001(2) 0.014(3) 0.013(3)
C32 0.146(6) 0.046(3) 0.070(4) 0.019(3) -0.009(4) 0.015(3)
C37 0.088(4) 0.074(4) 0.086(4) 0.008(3) 0.023(3) 0.026(3)
C22 0.068(4) 0.077(3) 0.068(4) 0.006(3) 0.028(3) 0.002(3)
C41 0.112(5) 0.106(5) 0.061(4) 0.030(3) -0.010(4) -0.012(4)
C18 0.064(3) 0.070(3) 0.059(4) 0.003(3) -0.007(3) -0.013(3)
C25 0.053(3) 0.097(4) 0.058(3) 0.005(3) 0.012(3) -0.020(3)
C8 0.058(3) 0.085(4) 0.056(4) 0.006(3) -0.008(3) -0.005(3)
C7 0.085(5) 0.084(4) 0.048(3) 0.001(3) -0.009(3) 0.005(3)
C34 0.055(3) 0.070(4) 0.110(5) 0.010(3) 0.016(3) 0.003(3)
C33 0.054(3) 0.052(3) 0.089(4) 0.006(3) 0.005(3) -0.006(2)
C42 0.062(4) 0.080(4) 0.135(6) 0.030(4) 0.016(4) -0.003(3)
C15 0.095(5) 0.094(4) 0.121(6) 0.017(4) 0.053(4) 0.021(4)
C27 0.129(6) 0.140(6) 0.087(5) 0.042(4) 0.047(5) -0.010(5)
C11 0.088(5) 0.139(6) 0.137(7) 0.042(5) 0.026(5) -0.010(4)
C14 0.079(4) 0.105(5) 0.123(6) 0.041(4) 0.033(4) -0.007(4)
C24 0.059(4) 0.189(8) 0.199(9) 0.111(7) 0.036(5) 0.037(5)
C23 0.134(6) 0.121(5) 0.098(5) 0.028(4) 0.059(5) -0.013(5)
C26 0.079(5) 0.164(7) 0.108(6) 0.026(5) 0.041(4) 0.033(4)
C36 0.075(4) 0.069(4) 0.143(6) 0.001(4) 0.004(4) -0.022(3)
C12 0.102(6) 0.130(6) 0.128(7) -0.007(5) 0.033(5) 0.052(5)

loop_
_atom_type_symbol
_atom_type_description
_atom_type_scat_dispersion_real
_atom_type_scat_dispersion_imag
_atom_type_scat_source
C C 0.0033 0.0016 'International Tables Vol C Tables 4.2.6.8 and 6.1.1.4'
H H 0.0000 0.0000 'International Tables Vol C Tables 4.2.6.8 and 6.1.1.4'
Au Au -2.0133 8.8022 'International Tables Vol C Tables 4.2.6.8 and 6.1.1.4'
B B 0.0013 0.0007 'International Tables Vol C Tables 4.2.6.8 and 6.1.1.4'
N N 0.0061 0.0033 'International Tables Vol C Tables 4.2.6.8 and 6.1.1.4'

loop_
_geom_angle_atom_site_label_1
_geom_angle_atom_site_label_2
_geom_angle_atom_site_label_3
_geom_angle
_geom_angle_site_symmetry_1
_geom_angle_site_symmetry_3
_geom_angle_publ_flag
C1 Au01 N3 170.94(15) . . ?
N4 N3 Au01 126.8(3) . . ?
C28 N3 Au01 125.2(3) . . ?
C28 N3 N4 107.6(3) . . ?
C1 N1 C2 110.3(3) . . ?
C1 N1 C16 128.6(3) . . ?
C2 N1 C16 121.1(3) . . ?
C1 N2 C0AA 125.4(3) . . ?
C1 N2 C3 109.5(3) . . ?
C3 N2 C0AA 125.1(3) . . ?
N6 N5 B1 122.5(3) . . ?
C38 N5 N6 110.3(4) . . ?
C38 N5 B1 127.1(4) . . ?
N3 N4 B1 119.2(3) . . ?
C30 N4 N3 108.4(4) . . ?
C30 N4 B1 132.3(4) . . ?
N1 C1 Au01 132.6(3) . . ?
N1 C1 N2 105.6(3) . . ?
N2 C1 Au01 121.8(3) . . ?
C40 N6 N5 105.0(4) . . ?
N8 N7 B1 122.7(4) . . ?
C33 N7 N8 110.8(4) . . ?
C33 N7 B1 126.4(4) . . ?
C35 N8 N7 105.4(4) . . ?
C5 C0AA N2 118.7(4) . . ?
C5 C0AA C9 122.5(4) . . ?
C9 C0AA N2 118.8(4) . . ?
N1 C2 H2 126.3 . . ?
C3 C2 N1 107.5(4) . . ?
C3 C2 H2 126.3 . . ?
C21 C16 N1 117.8(4) . . ?
C21 C16 C17 123.5(4) . . ?
C17 C16 N1 118.4(4) . . ?
N2 C3 H3 126.4 . . ?
C2 C3 N2 107.2(3) . . ?
C2 C3 H3 126.4 . . ?
N3 C28 C31 121.1(4) . . ?
N3 C28 C29 109.5(4) . . ?
C29 C28 C31 129.4(5) . . ?
N5 C38 C39 107.0(4) . . ?
N5 C38 C41 122.1(5) . . ?
C39 C38 C41 130.9(5) . . ?
C0AA C5 C10 123.0(4) . . ?
C0AA C5 C6 116.9(5) . . ?
C6 C5 C10 120.2(5) . . ?
C16 C21 C20 116.8(4) . . ?
C16 C21 C22 122.6(4) . . ?
C20 C21 C22 120.6(5) . . ?
C16 C17 C18 117.0(5) . . ?
C16 C17 C25 122.5(4) . . ?
C18 C17 C25 120.4(4) . . ?
N4 C30 C29 108.5(4) . . ?
N4 C30 C32 123.2(4) . . ?
C29 C30 C32 128.3(4) . . ?
C0AA C9 C13 122.6(4) . . ?
C8 C9 C0AA 117.8(5) . . ?
C8 C9 C13 119.5(5) . . ?
N8 C35 C37 119.6(5) . . ?
N8 C35 C34 110.6(4) . . ?
C34 C35 C37 129.8(5) . . ?
C28 C31 H31A 109.5 . . ?
C28 C31 H31B 109.5 . . ?
C28 C31 H31C 109.5 . . ?
H31A C31 H31B 109.5 . . ?
H31A C31 H31C 109.5 . . ?
H31B C31 H31C 109.5 . . ?
C9 C13 H13 107.7 . . ?
C9 C13 C15 112.0(4) . . ?
C9 C13 C14 111.6(5) . . ?
C15 C13 H13 107.7 . . ?
C14 C13 H13 107.7 . . ?
C14 C13 C15 110.0(5) . . ?
N6 C40 C39 111.4(4) . . ?
N6 C40 C42 120.9(5) . . ?
C39 C40 C42 127.7(5) . . ?
C5 C10 H10 107.4 . . ?
C5 C10 C11 111.5(5) . . ?
C5 C10 C12 112.2(5) . . ?
C11 C10 H10 107.4 . . ?
C12 C10 H10 107.4 . . ?
C12 C10 C11 110.7(6) . . ?
C28 C29 C30 106.1(4) . . ?
C28 C29 H29 127.0 . . ?
C30 C29 H29 127.0 . . ?
C38 C39 C40 106.3(4) . . ?
C38 C39 H39 126.8 . . ?
C40 C39 H39 126.8 . . ?
C21 C20 H20 119.6 . . ?
C19 C20 C21 120.7(5) . . ?
C19 C20 H20 119.6 . . ?
N5 B1 N4 111.5(4) . . ?
N5 B1 N7 111.9(4) . . ?
N5 B1 H1 107.9 . . ?
N4 B1 H1 107.9 . . ?
N7 B1 N4 109.6(4) . . ?
N7 B1 H1 107.9 . . ?
C20 C19 H19 119.7 . . ?
C18 C19 C20 120.7(5) . . ?
C18 C19 H19 119.7 . . ?
C5 C6 H6 119.4 . . ?
C7 C6 C5 121.1(5) . . ?
C7 C6 H6 119.4 . . ?
C30 C32 H32A 109.5 . . ?
C30 C32 H32B 109.5 . . ?
C30 C32 H32C 109.5 . . ?
H32A C32 H32B 109.5 . . ?
H32A C32 H32C 109.5 . . ?
H32B C32 H32C 109.5 . . ?
C35 C37 H37A 109.5 . . ?
C35 C37 H37B 109.5 . . ?
C35 C37 H37C 109.5 . . ?
H37A C37 H37B 109.5 . . ?
H37A C37 H37C 109.5 . . ?
H37B C37 H37C 109.5 . . ?
C21 C22 H22 107.0 . . ?
C21 C22 C23 113.9(5) . . ?
C24 C22 C21 109.3(5) . . ?
C24 C22 H22 107.0 . . ?
C24 C22 C23 112.3(6) . . ?
C23 C22 H22 107.0 . . ?
C38 C41 H41A 109.5 . . ?
C38 C41 H41B 109.5 . . ?
C38 C41 H41C 109.5 . . ?
H41A C41 H41B 109.5 . . ?
H41A C41 H41C 109.5 . . ?
H41B C41 H41C 109.5 . . ?
C17 C18 H18 119.4 . . ?
C19 C18 C17 121.2(5) . . ?
C19 C18 H18 119.4 . . ?
C17 C25 H25 107.8 . . ?
C17 C25 C27 109.5(5) . . ?
C17 C25 C26 112.5(5) . . ?
C27 C25 H25 107.8 . . ?
C27 C25 C26 111.2(5) . . ?
C26 C25 H25 107.8 . . ?
C9 C8 H8 119.6 . . ?
C7 C8 C9 120.8(5) . . ?
C7 C8 H8 119.6 . . ?
C6 C7 H7 119.5 . . ?
C8 C7 C6 121.0(5) . . ?
C8 C7 H7 119.5 . . ?
C35 C34 H34 127.1 . . ?
C33 C34 C35 105.7(5) . . ?
C33 C34 H34 127.1 . . ?
N7 C33 C34 107.5(4) . . ?
N7 C33 C36 122.7(5) . . ?
C34 C33 C36 129.8(5) . . ?
C40 C42 H42A 109.5 . . ?
C40 C42 H42B 109.5 . . ?
C40 C42 H42C 109.5 . . ?
H42A C42 H42B 109.5 . . ?
H42A C42 H42C 109.5 . . ?
H42B C42 H42C 109.5 . . ?
C13 C15 H15A 109.5 . . ?
C13 C15 H15B 109.5 . . ?
C13 C15 H15C 109.5 . . ?
H15A C15 H15B 109.5 . . ?
H15A C15 H15C 109.5 . . ?
H15B C15 H15C 109.5 . . ?
C25 C27 H27A 109.5 . . ?
C25 C27 H27B 109.5 . . ?
C25 C27 H27C 109.5 . . ?
H27A C27 H27B 109.5 . . ?
H27A C27 H27C 109.5 . . ?
H27B C27 H27C 109.5 . . ?
C10 C11 H11A 109.5 . . ?
C10 C11 H11B 109.5 . . ?
C10 C11 H11C 109.5 . . ?
H11A C11 H11B 109.5 . . ?
H11A C11 H11C 109.5 . . ?
H11B C11 H11C 109.5 . . ?
C13 C14 H14A 109.5 . . ?
C13 C14 H14B 109.5 . . ?
C13 C14 H14C 109.5 . . ?
H14A C14 H14B 109.5 . . ?
H14A C14 H14C 109.5 . . ?
H14B C14 H14C 109.5 . . ?
C22 C24 H24A 109.5 . . ?
C22 C24 H24B 109.5 . . ?
C22 C24 H24C 109.5 . . ?
H24A C24 H24B 109.5 . . ?
H24A C24 H24C 109.5 . . ?
H24B C24 H24C 109.5 . . ?
C22 C23 H23A 109.5 . . ?
C22 C23 H23B 109.5 . . ?
C22 C23 H23C 109.5 . . ?
H23A C23 H23B 109.5 . . ?
H23A C23 H23C 109.5 . . ?
H23B C23 H23C 109.5 . . ?
C25 C26 H26A 109.5 . . ?
C25 C26 H26B 109.5 . . ?
C25 C26 H26C 109.5 . . ?
H26A C26 H26B 109.5 . . ?
H26A C26 H26C 109.5 . . ?
H26B C26 H26C 109.5 . . ?
C33 C36 H36A 109.5 . . ?
C33 C36 H36B 109.5 . . ?
C33 C36 H36C 109.5 . . ?
H36A C36 H36B 109.5 . . ?
H36A C36 H36C 109.5 . . ?
H36B C36 H36C 109.5 . . ?
C10 C12 H12A 109.5 . . ?
C10 C12 H12B 109.5 . . ?
C10 C12 H12C 109.5 . . ?
H12A C12 H12B 109.5 . . ?
H12A C12 H12C 109.5 . . ?
H12B C12 H12C 109.5 . . ?

loop_
_geom_bond_atom_site_label_1
_geom_bond_atom_site_label_2
_geom_bond_distance
_geom_bond_site_symmetry_2
_geom_bond_publ_flag
Au01 N3 2.045(3) . ?
Au01 C1 1.991(4) . ?
N3 N4 1.369(4) . ?
N3 C28 1.343(5) . ?
N1 C1 1.342(5) . ?
N1 C2 1.383(5) . ?
N1 C16 1.441(5) . ?
N2 C1 1.357(5) . ?
N2 C0AA 1.432(5) . ?
N2 C3 1.391(5) . ?
N5 N6 1.369(5) . ?
N5 C38 1.348(5) . ?
N5 B1 1.529(6) . ?
N4 C30 1.345(5) . ?
N4 B1 1.560(6) . ?
N6 C40 1.324(6) . ?
N7 N8 1.370(5) . ?
N7 B1 1.540(7) . ?
N7 C33 1.351(6) . ?
N8 C35 1.332(6) . ?
C0AA C5 1.380(6) . ?
C0AA C9 1.399(6) . ?
C2 H2 0.9300 . ?
C2 C3 1.322(6) . ?
C16 C21 1.391(6) . ?
C16 C17 1.391(6) . ?
C3 H3 0.9300 . ?
C28 C31 1.500(7) . ?
C28 C29 1.369(6) . ?
C38 C39 1.361(7) . ?
C38 C41 1.495(7) . ?
C5 C10 1.511(7) . ?
C5 C6 1.396(7) . ?
C21 C20 1.399(6) . ?
C21 C22 1.511(7) . ?
C17 C18 1.392(6) . ?
C17 C25 1.514(7) . ?
C30 C29 1.381(7) . ?
C30 C32 1.499(6) . ?
C9 C13 1.519(7) . ?
C9 C8 1.376(7) . ?
C35 C37 1.491(7) . ?
C35 C34 1.402(7) . ?
C31 H31A 0.9600 . ?
C31 H31B 0.9600 . ?
C31 H31C 0.9600 . ?
C13 H13 0.9800 . ?
C13 C15 1.542(7) . ?
C13 C14 1.536(7) . ?
C40 C39 1.364(7) . ?
C40 C42 1.503(7) . ?
C10 H10 0.9800 . ?
C10 C11 1.536(8) . ?
C10 C12 1.534(8) . ?
C29 H29 0.9300 . ?
C39 H39 0.9300 . ?
C20 H20 0.9300 . ?
C20 C19 1.381(7) . ?
B1 H1 0.9800 . ?
C19 H19 0.9300 . ?
C19 C18 1.365(8) . ?
C6 H6 0.9300 . ?
C6 C7 1.363(8) . ?
C32 H32A 0.9600 . ?
C32 H32B 0.9600 . ?
C32 H32C 0.9600 . ?
C37 H37A 0.9600 . ?
C37 H37B 0.9600 . ?
C37 H37C 0.9600 . ?
C22 H22 0.9800 . ?
C22 C24 1.501(8) . ?
C22 C23 1.511(8) . ?
C41 H41A 0.9600 . ?
C41 H41B 0.9600 . ?
C41 H41C 0.9600 . ?
C18 H18 0.9300 . ?
C25 H25 0.9800 . ?
C25 C27 1.518(8) . ?
C25 C26 1.521(8) . ?
C8 H8 0.9300 . ?
C8 C7 1.357(8) . ?
C7 H7 0.9300 . ?
C34 H34 0.9300 . ?
C34 C33 1.362(7) . ?
C33 C36 1.491(7) . ?
C42 H42A 0.9600 . ?
C42 H42B 0.9600 . ?
C42 H42C 0.9600 . ?
C15 H15A 0.9600 . ?
C15 H15B 0.9600 . ?
C15 H15C 0.9600 . ?
C27 H27A 0.9600 . ?
C27 H27B 0.9600 . ?
C27 H27C 0.9600 . ?
C11 H11A 0.9600 . ?
C11 H11B 0.9600 . ?
C11 H11C 0.9600 . ?
C14 H14A 0.9600 . ?
C14 H14B 0.9600 . ?
C14 H14C 0.9600 . ?
C24 H24A 0.9600 . ?
C24 H24B 0.9600 . ?
C24 H24C 0.9600 . ?
C23 H23A 0.9600 . ?
C23 H23B 0.9600 . ?
C23 H23C 0.9600 . ?
C26 H26A 0.9600 . ?
C26 H26B 0.9600 . ?
C26 H26C 0.9600 . ?
C36 H36A 0.9600 . ?
C36 H36B 0.9600 . ?
C36 H36C 0.9600 . ?
C12 H12A 0.9600 . ?
C12 H12B 0.9600 . ?
C12 H12C 0.9600 . ?

loop_
_platon_squeeze_void_nr
_platon_squeeze_void_average_x
_platon_squeeze_void_average_y
_platon_squeeze_void_average_z
_platon_squeeze_void_volume
_platon_squeeze_void_count_electrons
_platon_squeeze_void_content
1 0.000 0.500 0.500 153 46 ' '
2 0.500 0.500 1.000 365 98 ' '
